data_2022417
loop_
_publ_author_name
'Woli\'nska, Ewa'
'Wysocki, Waldemar'
'Branowska, Danuta'
'Karczmarzyk, Zbigniew'

_publ_section_title
;
 Synthesis and structures of three new pyridine-containing oxazoline
 ligands of complexes for asymmetric catalysis
;
_journal_coeditor_code WV3005
_journal_issue 9
_journal_name_full 'Acta Crystallographica Section C'
_journal_page_first
;
;
_journal_paper_doi 10.1107/S2053229621008202
_journal_volume 77
_journal_year 2021
_chemical_absolute_configuration rmad
_chemical_formula_iupac 'C18 H17 F4 N3 O'
_chemical_formula_moiety 'C18 H17 F4 N3 O'
_chemical_formula_sum 'C18 H17 F4 N3 O'
_chemical_formula_weight 367.34
_chemical_name_systematic
2-({5-Fluoro-2-[(4<i>S</i>)-4-isopropyl-4,5-dihydro-1,3-oxazol-2-yl]phenyl}amino)-5-(trifluoromethyl)pyridine
_space_group_crystal_system monoclinic
_space_group_IT_number 4
_space_group_name_Hall 'P 2yb'
_space_group_name_H-M_alt 'P 1 21 1'
_atom_sites_solution_hydrogens difmap
_atom_sites_solution_primary direct
_atom_sites_solution_secondary difmap
_audit_creation_method SHELXL-2014/7
_cell_angle_alpha 90
_cell_angle_beta 105.003(2)
_cell_angle_gamma 90
_cell_formula_units_Z 4
_cell_length_a 7.9933(2)
_cell_length_b 24.1126(5)
_cell_length_c 9.1926(2)
_cell_measurement_reflns_used 6225
_cell_measurement_temperature 296(2)
_cell_measurement_theta_max 67.8830
_cell_measurement_theta_min 4.9650
_cell_volume 1711.38(7)
_computing_cell_refinement
;
CrysAlis PRO (Rigaku OD, 2019)
;
_computing_data_collection
;
CrysAlis PRO (Rigaku OD, 2019)
;
_computing_data_reduction
;
CrysAlis PRO (Rigaku OD, 2019)
;
_computing_molecular_graphics
;
ORTEP-3 for Windows (Farrugia, 2012)
;
_computing_publication_material
;
SHELXL2014 (Sheldrick, 2015) and WinGX (Farrugia, 2012)
;
_computing_structure_refinement
;
SHELXL2014 (Sheldrick, 2015)
;
_computing_structure_solution
;
SHELXS2013 (Sheldrick, 2008)
;
_diffrn_ambient_temperature 296(2)
_diffrn_detector 'CCD plate'
_diffrn_detector_area_resol_mean 5.8140
_diffrn_measured_fraction_theta_full 0.988
_diffrn_measured_fraction_theta_max 0.986
_diffrn_measurement_device 'four-circle diffractometer'
_diffrn_measurement_device_type 'XtaLAB AFC11 (RCD3): quarter-chi single'
_diffrn_measurement_method '\w scans'
_diffrn_radiation_monochromator mirror
_diffrn_radiation_probe x-ray
_diffrn_radiation_type 'Cu K\a'
_diffrn_radiation_wavelength 1.54184
_diffrn_reflns_av_R_equivalents 0.0588
_diffrn_reflns_av_unetI/netI 0.0516
_diffrn_reflns_limit_h_max 8
_diffrn_reflns_limit_h_min -9
_diffrn_reflns_limit_k_max 28
_diffrn_reflns_limit_k_min -29
_diffrn_reflns_limit_l_max 11
_diffrn_reflns_limit_l_min -11
_diffrn_reflns_number 11889
_diffrn_reflns_theta_full 67.679
_diffrn_reflns_theta_max 68.265
_diffrn_reflns_theta_min 4.981
_diffrn_source 'Rotating-anode X-ray tube'
_exptl_absorpt_coefficient_mu 1.039
_exptl_absorpt_correction_T_max 1.00000
_exptl_absorpt_correction_T_min 0.41912
_exptl_absorpt_correction_type multi-scan
_exptl_absorpt_process_details
;
(CrysAlis PRO; Rigaku OD, 2019)
;
_exptl_crystal_colour colourless
_exptl_crystal_density_diffrn 1.426
_exptl_crystal_description prism
_exptl_crystal_F_000 760
_exptl_crystal_size_max 0.20
_exptl_crystal_size_mid 0.10
_exptl_crystal_size_min 0.05
_refine_diff_density_max 0.176
_refine_diff_density_min -0.169
_refine_ls_abs_structure_details
;
Flack <i>x</i> determined using 1928 quotients [(I+)-(I-)]/[(I+)+(I-)]
(Parsons <i>et al.</i>,  2013)
;
_refine_ls_abs_structure_Flack -0.02(10)
_refine_ls_extinction_method none
_refine_ls_goodness_of_fit_ref 1.028
_refine_ls_hydrogen_treatment mixed
_refine_ls_matrix_type full
_refine_ls_number_parameters 535
_refine_ls_number_reflns 5663
_refine_ls_number_restraints 193
_refine_ls_restrained_S_all 1.035
_refine_ls_R_factor_all 0.0592
_refine_ls_R_factor_gt 0.0474
_refine_ls_shift/su_max 0.001
_refine_ls_shift/su_mean 0.000
_refine_ls_structure_factor_coef Fsqd
_refine_ls_weighting_details 'w=1/[\s^2^(Fo^2^)+(0.0964P)^2^] where P=(Fo^2^+2Fc^2^)/3'
_refine_ls_weighting_scheme calc
_refine_ls_wR_factor_gt 0.1314
_refine_ls_wR_factor_ref 0.1359
_reflns_number_gt 4961
_reflns_number_total 5663
_reflns_threshold_expression 'I > 2\s(I)'
_cod_data_source_file wv3005sup1.cif
_cod_data_source_block 5b
_cod_original_sg_symbol_H-M 'P 21'
_cod_database_code 2022417
_shelx_space_group_comment
;
The symmetry employed for this shelxl refinement is uniquely defined
by the following loop, which should always be used as a source of
symmetry information in preference to the above space-group names.
They are only intended as comments.
;

loop_
_space_group_symop_operation_xyz
'x, y, z'
'-x, y+1/2, -z'

loop_
_atom_site_type_symbol
_atom_site_label
_atom_site_fract_x
_atom_site_fract_y
_atom_site_fract_z
_atom_site_U_iso_or_equiv
_atom_site_adp_type
_atom_site_calc_flag
_atom_site_occupancy
_atom_site_disorder_assembly
_atom_site_disorder_group
C C2A 0.2797(5) 0.28310(15) 0.2087(4) 0.0563(8) Uani d 1 . .
C C3A 0.3859(6) 0.30300(18) 0.3458(5) 0.0715(10) Uani d 1 . .
H H3A 0.4124 0.2804 0.4306 0.107 Uiso calc 1 . .
C C4A 0.4495(6) 0.35565(18) 0.3532(5) 0.0714(10) Uani d 1 . .
H H4A 0.5193 0.3695 0.4429 0.107 Uiso calc 1 . .
C C5A 0.4078(5) 0.38847(17) 0.2235(4) 0.0605(8) Uani d 1 . .
C C6A 0.3122(5) 0.36468(17) 0.0938(4) 0.0645(9) Uani d 1 . .
H H6A 0.2898 0.3858 0.0062 0.097 Uiso calc 1 . .
C C7A 0.4651(5) 0.44674(18) 0.2299(4) 0.0698(10) Uani d 1 . .
C C12A 0.0981(5) 0.20001(15) 0.1025(4) 0.0558(8) Uani d 1 . .
C C13A 0.0600(5) 0.14544(16) 0.1407(4) 0.0568(8) Uani d 1 . .
C C14A -0.0536(5) 0.11277(16) 0.0341(4) 0.0633(9) Uani d 1 . .
H H14A -0.0792 0.0768 0.0578 0.095 Uiso calc 1 . .
C C15A -0.1267(5) 0.13403(18) -0.1049(5) 0.0673(9) Uani d 1 . .
C C16A -0.0964(5) 0.18735(18) -0.1451(4) 0.0674(9) Uani d 1 . .
H H16A -0.1505 0.2010 -0.2403 0.101 Uiso calc 1 . .
C C17A 0.0155(6) 0.21990(18) -0.0412(4) 0.0677(9) Uani d 1 . .
H H17A 0.0370 0.2560 -0.0669 0.102 Uiso calc 1 . .
C C18A 0.1308(5) 0.12250(16) 0.2924(4) 0.0578(8) Uani d 1 . .
C C20A 0.1488(7) 0.05827(19) 0.4715(5) 0.0778(11) Uani d 1 . .
H H20A 0.2142 0.0239 0.4852 0.117 Uiso calc 1 . .
H H20B 0.0573 0.0553 0.5227 0.117 Uiso calc 1 . .
C C21A 0.2681(6) 0.10816(16) 0.5318(4) 0.0645(9) Uani d 1 . .
H H21A 0.3889 0.0959 0.5531 0.097 Uiso calc 1 . .
C C23A 0.2381(5) 0.13503(18) 0.6732(4) 0.0670(9) Uani d 1 . .
H H23A 0.1163 0.1464 0.6513 0.100 Uiso calc 1 . .
C C24A 0.3496(7) 0.1864(2) 0.7185(5) 0.0854(13) Uani d 1 . .
H H24A 0.3201 0.2134 0.6393 0.128 Uiso calc 1 . .
H H24B 0.4695 0.1765 0.7359 0.128 Uiso calc 1 . .
H H24C 0.3297 0.2016 0.8090 0.128 Uiso calc 1 . .
C C25A 0.2718(7) 0.0929(2) 0.8020(5) 0.0813(12) Uani d 1 . .
H H25A 0.1974 0.0614 0.7724 0.122 Uiso calc 1 . .
H H25B 0.2488 0.1098 0.8895 0.122 Uiso calc 1 . .
H H25C 0.3905 0.0812 0.8251 0.122 Uiso calc 1 . .
N N1A 0.2480(4) 0.31285(14) 0.0837(3) 0.0632(8) Uani d 1 . .
N N11A 0.2134(4) 0.23083(14) 0.2118(4) 0.0641(8) Uani d 1 . .
H H11A 0.254(7) 0.212(3) 0.313(6) 0.096 Uiso d 1 . .
N N22A 0.2335(4) 0.14645(14) 0.4031(3) 0.0638(8) Uani d 1 . .
O O19A 0.0786(4) 0.06997(11) 0.3143(3) 0.0697(7) Uani d 1 . .
F F8A 0.6352(13) 0.4557(8) 0.250(3) 0.117(5) Uani d 0.48(4) A 1
F F9A 0.423(3) 0.4738(9) 0.3409(19) 0.093(4) Uani d 0.48(4) A 1
F F10A 0.387(3) 0.4739(8) 0.1046(16) 0.111(5) Uani d 0.48(4) A 1
F F9C 0.385(2) 0.4796(8) 0.306(3) 0.101(4) Uani d 0.52(4) A 2
F F10C 0.455(4) 0.4697(9) 0.0986(11) 0.133(6) Uani d 0.52(4) A 2
F F8C 0.6342(11) 0.4499(6) 0.304(2) 0.096(4) Uani d 0.52(4) A 2
F F15A -0.2372(4) 0.10138(13) -0.2099(3) 0.0935(8) Uani d 1 . .
C C2B 0.7664(5) 0.23216(14) 0.2988(4) 0.0545(7) Uani d 1 . .
C C3B 0.6662(5) 0.21215(16) 0.1602(4) 0.0613(8) Uani d 1 . .
H H3B 0.6413 0.2348 0.0754 0.092 Uiso calc 1 . .
C C4B 0.6058(5) 0.15880(16) 0.1517(4) 0.0639(9) Uani d 1 . .
H H4B 0.5399 0.1445 0.0610 0.096 Uiso calc 1 . .
C C5B 0.6448(5) 0.12635(15) 0.2818(4) 0.0584(8) Uani d 1 . .
C C6B 0.7352(6) 0.15046(17) 0.4124(4) 0.0682(10) Uani d 1 . .
H H6B 0.7556 0.1293 0.4998 0.102 Uiso calc 1 . .
C C7B 0.5889(5) 0.06767(17) 0.2741(4) 0.0688(10) Uani d 1 . .
C C12B 0.9337(4) 0.31726(15) 0.4108(4) 0.0551(8) Uani d 1 . .
C C13B 0.9789(4) 0.37141(15) 0.3713(4) 0.0537(7) Uani d 1 . .
C C14B 1.0767(5) 0.40598(15) 0.4815(4) 0.0612(8) Uani d 1 . .
H H14B 1.1053 0.4415 0.4566 0.092 Uiso calc 1 . .
C C15B 1.1312(5) 0.38770(16) 0.6269(4) 0.0650(9) Uani d 1 . .
C C16B 1.0953(6) 0.33511(17) 0.6681(4) 0.0678(10) Uani d 1 . .
H H16B 1.1371 0.3231 0.7670 0.102 Uiso calc 1 . .
C C17B 0.9959(5) 0.30031(16) 0.5601(4) 0.0625(9) Uani d 1 . .
H H17B 0.9700 0.2648 0.5876 0.094 Uiso calc 1 . .
C C18B 0.9321(5) 0.39068(15) 0.2142(4) 0.0558(8) Uani d 1 . .
C C20B 0.9178(7) 0.45317(17) 0.0318(5) 0.0743(11) Uani d 1 . .
H H20C 1.0075 0.4671 -0.0123 0.111 Uiso calc 1 . .
H H20D 0.8242 0.4800 0.0147 0.111 Uiso calc 1 . .
C C21B 0.8518(5) 0.39655(16) -0.0347(4) 0.0636(9) Uani d 1 . .
H H21B 0.9371 0.3810 -0.0830 0.095 Uiso calc 1 . .
C C23B 0.6767(6) 0.39771(17) -0.1500(4) 0.0676(9) Uani d 1 . .
H H23B 0.5931 0.4153 -0.1033 0.101 Uiso calc 1 . .
C C24B 0.6125(8) 0.3398(2) -0.1983(5) 0.0885(14) Uani d 1 . .
H H24D 0.6899 0.3223 -0.2486 0.133 Uiso calc 1 . .
H H24E 0.4987 0.3419 -0.2656 0.133 Uiso calc 1 . .
H H24F 0.6082 0.3184 -0.1112 0.133 Uiso calc 1 . .
C C25B 0.6886(7) 0.4324(2) -0.2843(5) 0.0819(12) Uani d 1 . .
H H25D 0.7362 0.4681 -0.2503 0.123 Uiso calc 1 . .
H H25E 0.5750 0.4370 -0.3506 0.123 Uiso calc 1 . .
H H25F 0.7620 0.4141 -0.3370 0.123 Uiso calc 1 . .
N N1B 0.7969(5) 0.20236(13) 0.4249(3) 0.0636(8) Uani d 1 . .
N N11B 0.8311(4) 0.28483(13) 0.2971(4) 0.0610(7) Uani d 1 . .
H H11B 0.815(7) 0.305(3) 0.206(6) 0.092 Uiso d 1 . .
N N22B 0.8525(5) 0.36291(13) 0.0990(3) 0.0624(7) Uani d 1 . .
O O19B 0.9865(4) 0.44237(11) 0.1914(3) 0.0684(7) Uani d 1 . .
F F8B 0.648(3) 0.0396(7) 0.4018(10) 0.126(5) Uani d 0.61(4) B 1
F F9B 0.6548(15) 0.0396(4) 0.1766(14) 0.086(3) Uani d 0.61(4) B 1
F F10B 0.4199(10) 0.0598(6) 0.230(2) 0.121(4) Uani d 0.61(4) B 1
F F8D 0.582(4) 0.0490(12) 0.4063(15) 0.109(6) Uani d 0.39(4) B 2
F F9D 0.682(3) 0.0322(9) 0.218(3) 0.132(8) Uani d 0.39(4) B 2
F F10D 0.4258(18) 0.0636(9) 0.183(2) 0.105(5) Uani d 0.39(4) B 2
F F15B 1.2263(4) 0.42163(11) 0.7340(3) 0.0956(9) Uani d 1 . .

loop_
_atom_site_aniso_label
_atom_site_aniso_U_11
_atom_site_aniso_U_22
_atom_site_aniso_U_33
_atom_site_aniso_U_12
_atom_site_aniso_U_13
_atom_site_aniso_U_23
C2A 0.0641(18) 0.0471(19) 0.0535(18) 0.0007(16) 0.0077(14) -0.0017(15)
C3A 0.093(3) 0.058(2) 0.054(2) -0.006(2) 0.0022(18) 0.0044(18)
C4A 0.091(3) 0.060(2) 0.054(2) -0.009(2) 0.0033(19) -0.0044(17)
C5A 0.076(2) 0.050(2) 0.0525(19) -0.0037(17) 0.0125(16) -0.0045(15)
C6A 0.082(2) 0.050(2) 0.056(2) -0.0094(19) 0.0088(17) 0.0031(16)
C7A 0.085(2) 0.055(2) 0.064(2) -0.009(2) 0.0107(18) -0.0067(19)
C12A 0.0676(18) 0.0461(18) 0.0511(18) -0.0012(16) 0.0109(15) -0.0002(14)
C13A 0.0682(17) 0.0457(18) 0.0561(19) 0.0023(17) 0.0152(15) 0.0008(15)
C14A 0.078(2) 0.047(2) 0.065(2) -0.0028(17) 0.0176(18) -0.0027(16)
C15A 0.075(2) 0.059(2) 0.063(2) -0.0117(19) 0.0089(17) -0.0108(17)
C16A 0.081(2) 0.061(2) 0.054(2) -0.004(2) 0.0064(17) 0.0046(17)
C17A 0.082(2) 0.055(2) 0.061(2) -0.0091(19) 0.0084(17) 0.0037(17)
C18A 0.0707(18) 0.0412(18) 0.064(2) 0.0068(17) 0.0211(17) 0.0022(16)
C20A 0.109(3) 0.052(2) 0.068(2) -0.001(2) 0.016(2) 0.0075(19)
C21A 0.079(2) 0.050(2) 0.062(2) 0.0098(17) 0.0142(17) 0.0082(16)
C23A 0.078(2) 0.062(2) 0.0565(19) 0.0138(19) 0.0102(16) 0.0034(17)
C24A 0.110(3) 0.067(3) 0.071(3) -0.001(3) 0.008(2) -0.007(2)
C25A 0.105(3) 0.076(3) 0.059(2) 0.004(3) 0.014(2) 0.013(2)
N1A 0.0810(18) 0.0517(18) 0.0494(16) -0.0096(15) 0.0035(13) 0.0011(13)
N11A 0.0804(19) 0.0503(17) 0.0535(17) -0.0095(16) 0.0026(14) 0.0050(14)
N22A 0.0846(19) 0.0504(17) 0.0542(16) 0.0003(16) 0.0141(15) 0.0032(13)
O19A 0.0941(18) 0.0450(14) 0.0661(15) -0.0025(14) 0.0137(13) 0.0062(12)
F8A 0.094(5) 0.066(5) 0.200(15) -0.006(5) 0.057(6) 0.006(8)
F9A 0.131(9) 0.065(7) 0.082(6) 0.007(5) 0.023(6) -0.017(4)
F10A 0.163(11) 0.060(5) 0.088(6) -0.031(7) -0.008(5) 0.021(4)
F9C 0.113(7) 0.047(5) 0.146(10) -0.002(5) 0.040(7) -0.013(7)
F10C 0.233(16) 0.087(8) 0.068(5) -0.072(10) 0.022(6) -0.001(4)
F8C 0.080(4) 0.071(5) 0.128(9) -0.036(4) 0.008(4) -0.006(5)
F15A 0.115(2) 0.0773(18) 0.0728(15) -0.0285(15) -0.0045(14) -0.0077(13)
C2B 0.0659(18) 0.0393(17) 0.0558(18) 0.0017(16) 0.0115(14) 0.0000(15)
C3B 0.080(2) 0.0445(18) 0.0525(18) -0.0030(17) 0.0056(16) 0.0030(15)
C4B 0.078(2) 0.052(2) 0.056(2) -0.0093(18) 0.0068(17) -0.0057(16)
C5B 0.0728(19) 0.0413(18) 0.062(2) -0.0028(17) 0.0185(16) -0.0034(16)
C6B 0.094(3) 0.047(2) 0.059(2) -0.008(2) 0.0114(19) 0.0039(17)
C7B 0.088(2) 0.048(2) 0.071(2) -0.008(2) 0.0226(19) -0.0052(18)
C12B 0.0657(18) 0.0411(18) 0.0555(19) -0.0026(16) 0.0102(15) -0.0007(15)
C13B 0.0643(17) 0.0422(17) 0.0515(17) 0.0006(15) 0.0093(14) 0.0012(14)
C14B 0.074(2) 0.0423(18) 0.061(2) -0.0055(17) 0.0061(16) -0.0023(15)
C15B 0.084(2) 0.049(2) 0.0533(19) -0.0074(18) 0.0007(16) -0.0059(16)
C16B 0.089(2) 0.054(2) 0.0514(19) -0.007(2) 0.0023(18) 0.0000(16)
C17B 0.081(2) 0.048(2) 0.0537(19) -0.0052(18) 0.0076(16) 0.0019(16)
C18B 0.0668(18) 0.0427(18) 0.0557(19) -0.0006(15) 0.0120(15) 0.0031(14)
C20B 0.104(3) 0.050(2) 0.062(2) -0.007(2) 0.009(2) 0.0127(18)
C21B 0.082(2) 0.0499(19) 0.0554(19) 0.0019(18) 0.0112(16) 0.0064(15)
C23B 0.082(2) 0.055(2) 0.060(2) 0.0078(19) 0.0071(17) 0.0019(17)
C24B 0.110(3) 0.070(3) 0.072(3) -0.013(3) -0.002(3) 0.007(2)
C25B 0.114(3) 0.061(3) 0.063(2) 0.012(2) 0.008(2) 0.0078(19)
N1B 0.087(2) 0.0414(16) 0.0548(17) -0.0078(15) 0.0052(14) 0.0015(13)
N11B 0.0827(19) 0.0410(16) 0.0515(16) -0.0096(15) 0.0033(14) 0.0022(13)
N22B 0.0866(19) 0.0421(15) 0.0525(16) -0.0034(15) 0.0068(14) 0.0029(12)
O19B 0.0866(16) 0.0476(13) 0.0624(15) -0.0142(13) 0.0038(12) 0.0088(12)
F8B 0.233(14) 0.049(5) 0.085(4) -0.027(7) 0.020(5) 0.008(3)
F9B 0.128(5) 0.034(3) 0.104(5) -0.010(3) 0.047(4) -0.020(3)
F10B 0.090(4) 0.059(4) 0.230(13) -0.018(4) 0.070(6) -0.001(6)
F8D 0.189(14) 0.056(10) 0.091(6) -0.024(8) 0.054(7) 0.006(5)
F9D 0.148(11) 0.070(8) 0.204(18) 0.018(7) 0.093(13) 0.012(9)
F10D 0.094(7) 0.079(7) 0.122(9) -0.046(6) -0.012(7) 0.013(6)
F15B 0.138(2) 0.0643(16) 0.0638(13) -0.0315(16) -0.0103(14) -0.0046(12)

loop_
_atom_type_symbol
_atom_type_description
_atom_type_scat_dispersion_real
_atom_type_scat_dispersion_imag
_atom_type_scat_source
C C 0.0181 0.0091 'International Tables Vol C Tables 4.2.6.8 and 6.1.1.4'
H H 0.0000 0.0000 'International Tables Vol C Tables 4.2.6.8 and 6.1.1.4'
N N 0.0311 0.0180 'International Tables Vol C Tables 4.2.6.8 and 6.1.1.4'
O O 0.0492 0.0322 'International Tables Vol C Tables 4.2.6.8 and 6.1.1.4'
F F 0.0727 0.0534 'International Tables Vol C Tables 4.2.6.8 and 6.1.1.4'

loop_
_geom_angle_atom_site_label_1
_geom_angle_atom_site_label_2
_geom_angle_atom_site_label_3
_geom_angle_site_symmetry_1
_geom_angle_site_symmetry_3
_geom_angle
_geom_angle_publ_flag
N1A C2A N11A . . 121.9(3) ?
N1A C2A C3A . . 121.9(4) ?
N11A C2A C3A . . 116.2(3) ?
C4A C3A C2A . . 119.5(4) ?
C4A C3A H3A . . 120.2 ?
C2A C3A H3A . . 120.2 ?
C3A C4A C5A . . 118.8(4) ?
C3A C4A H4A . . 120.6 ?
C5A C4A H4A . . 120.6 ?
C6A C5A C4A . . 117.6(4) ?
C6A C5A C7A . . 122.2(4) ?
C4A C5A C7A . . 120.2(3) ?
N1A C6A C5A . . 124.6(4) ?
N1A C6A H6A . . 117.7 ?
C5A C6A H6A . . 117.7 ?
F10C C7A F9C . . 107.9(9) ?
F9A C7A F10A . . 105.6(9) ?
F9A C7A F8A . . 105.4(10) ?
F10A C7A F8A . . 105.8(9) ?
F10C C7A F8C . . 104.9(9) ?
F9C C7A F8C . . 104.7(8) ?
F10C C7A C5A . . 114.9(10) ?
F9C C7A C5A . . 113.9(10) ?
F9A C7A C5A . . 111.2(11) ?
F10A C7A C5A . . 111.2(10) ?
F8A C7A C5A . . 116.8(9) ?
F8C C7A C5A . . 109.5(7) ?
N11A C12A C17A . . 124.2(3) ?
N11A C12A C13A . . 117.6(3) ?
C17A C12A C13A . . 118.3(3) ?
C14A C13A C12A . . 119.6(3) ?
C14A C13A C18A . . 118.3(3) ?
C12A C13A C18A . . 122.0(3) ?
C15A C14A C13A . . 119.4(4) ?
C15A C14A H14A . . 120.3 ?
C13A C14A H14A . . 120.3 ?
C14A C15A F15A . . 119.0(4) ?
C14A C15A C16A . . 122.8(4) ?
F15A C15A C16A . . 118.1(4) ?
C17A C16A C15A . . 118.4(4) ?
C17A C16A H16A . . 120.8 ?
C15A C16A H16A . . 120.8 ?
C16A C17A C12A . . 121.6(4) ?
C16A C17A H17A . . 119.2 ?
C12A C17A H17A . . 119.2 ?
N22A C18A O19A . . 117.6(3) ?
N22A C18A C13A . . 126.8(3) ?
O19A C18A C13A . . 115.6(3) ?
O19A C20A C21A . . 104.6(3) ?
O19A C20A H20A . . 110.8 ?
C21A C20A H20A . . 110.8 ?
O19A C20A H20B . . 110.8 ?
C21A C20A H20B . . 110.8 ?
H20A C20A H20B . . 108.9 ?
N22A C21A C23A . . 112.4(3) ?
N22A C21A C20A . . 103.3(3) ?
C23A C21A C20A . . 114.7(3) ?
N22A C21A H21A . . 108.8 ?
C23A C21A H21A . . 108.8 ?
C20A C21A H21A . . 108.8 ?
C24A C23A C21A . . 111.6(4) ?
C24A C23A C25A . . 110.8(4) ?
C21A C23A C25A . . 110.0(3) ?
C24A C23A H23A . . 108.1 ?
C21A C23A H23A . . 108.1 ?
C25A C23A H23A . . 108.1 ?
C23A C24A H24A . . 109.5 ?
C23A C24A H24B . . 109.5 ?
H24A C24A H24B . . 109.5 ?
C23A C24A H24C . . 109.5 ?
H24A C24A H24C . . 109.5 ?
H24B C24A H24C . . 109.5 ?
C23A C25A H25A . . 109.5 ?
C23A C25A H25B . . 109.5 ?
H25A C25A H25B . . 109.5 ?
C23A C25A H25C . . 109.5 ?
H25A C25A H25C . . 109.5 ?
H25B C25A H25C . . 109.5 ?
C2A N1A C6A . . 117.4(3) ?
C2A N11A C12A . . 131.6(3) ?
C2A N11A H11A . . 113(3) ?
C12A N11A H11A . . 115(3) ?
C18A N22A C21A . . 107.9(3) ?
C18A O19A C20A . . 106.0(3) ?
N1B C2B N11B . . 121.6(3) ?
N1B C2B C3B . . 122.5(3) ?
N11B C2B C3B . . 115.8(3) ?
C4B C3B C2B . . 119.0(3) ?
C4B C3B H3B . . 120.5 ?
C2B C3B H3B . . 120.5 ?
C3B C4B C5B . . 118.7(3) ?
C3B C4B H4B . . 120.6 ?
C5B C4B H4B . . 120.6 ?
C6B C5B C4B . . 117.8(3) ?
C6B C5B C7B . . 122.4(3) ?
C4B C5B C7B . . 119.8(3) ?
N1B C6B C5B . . 125.1(4) ?
N1B C6B H6B . . 117.5 ?
C5B C6B H6B . . 117.5 ?
F10B C7B F8B . . 107.5(8) ?
F8D C7B F9D . . 107.5(11) ?
F10B C7B F9B . . 105.6(6) ?
F8B C7B F9B . . 102.9(8) ?
F8D C7B F10D . . 106.5(10) ?
F9D C7B F10D . . 105.3(10) ?
F10B C7B C5B . . 115.2(7) ?
F8D C7B C5B . . 111.6(13) ?
F8B C7B C5B . . 114.2(8) ?
F9D C7B C5B . . 116.2(11) ?
F9B C7B C5B . . 110.5(5) ?
F10D C7B C5B . . 109.2(9) ?
N11B C12B C17B . . 124.4(3) ?
N11B C12B C13B . . 117.6(3) ?
C17B C12B C13B . . 118.0(3) ?
C14B C13B C12B . . 119.8(3) ?
C14B C13B C18B . . 118.7(3) ?
C12B C13B C18B . . 121.5(3) ?
C15B C14B C13B . . 119.8(3) ?
C15B C14B H14B . . 120.1 ?
C13B C14B H14B . . 120.1 ?
F15B C15B C14B . . 119.6(3) ?
F15B C15B C16B . . 118.4(3) ?
C14B C15B C16B . . 122.0(3) ?
C15B C16B C17B . . 118.9(3) ?
C15B C16B H16B . . 120.5 ?
C17B C16B H16B . . 120.5 ?
C16B C17B C12B . . 121.4(3) ?
C16B C17B H17B . . 119.3 ?
C12B C17B H17B . . 119.3 ?
N22B C18B O19B . . 117.8(3) ?
N22B C18B C13B . . 126.5(3) ?
O19B C18B C13B . . 115.7(3) ?
O19B C20B C21B . . 104.2(3) ?
O19B C20B H20C . . 110.9 ?
C21B C20B H20C . . 110.9 ?
O19B C20B H20D . . 110.9 ?
C21B C20B H20D . . 110.9 ?
H20C C20B H20D . . 108.9 ?
N22B C21B C23B . . 113.3(3) ?
N22B C21B C20B . . 103.4(3) ?
C23B C21B C20B . . 114.9(3) ?
N22B C21B H21B . . 108.3 ?
C23B C21B H21B . . 108.3 ?
C20B C21B H21B . . 108.3 ?
C25B C23B C24B . . 111.0(4) ?
C25B C23B C21B . . 109.7(4) ?
C24B C23B C21B . . 111.6(3) ?
C25B C23B H23B . . 108.1 ?
C24B C23B H23B . . 108.1 ?
C21B C23B H23B . . 108.1 ?
C23B C24B H24D . . 109.5 ?
C23B C24B H24E . . 109.5 ?
H24D C24B H24E . . 109.5 ?
C23B C24B H24F . . 109.5 ?
H24D C24B H24F . . 109.5 ?
H24E C24B H24F . . 109.5 ?
C23B C25B H25D . . 109.5 ?
C23B C25B H25E . . 109.5 ?
H25D C25B H25E . . 109.5 ?
C23B C25B H25F . . 109.5 ?
H25D C25B H25F . . 109.5 ?
H25E C25B H25F . . 109.5 ?
C2B N1B C6B . . 116.7(3) ?
C2B N11B C12B . . 131.5(3) ?
C2B N11B H11B . . 121(3) ?
C12B N11B H11B . . 108(3) ?
C18B N22B C21B . . 107.3(3) ?
C18B O19B C20B . . 105.6(3) ?

loop_
_geom_bond_atom_site_label_1
_geom_bond_atom_site_label_2
_geom_bond_site_symmetry_2
_geom_bond_distance
_geom_bond_publ_flag
C2A N1A . 1.322(5) ?
C2A N11A . 1.370(5) ?
C2A C3A . 1.409(6) ?
C3A C4A . 1.363(6) ?
C3A H3A . 0.9300 ?
C4A C5A . 1.398(6) ?
C4A H4A . 0.9300 ?
C5A C6A . 1.365(5) ?
C5A C7A . 1.474(6) ?
C6A N1A . 1.345(5) ?
C6A H6A . 0.9300 ?
C7A F10C . 1.310(10) ?
C7A F9C . 1.322(10) ?
C7A F9A . 1.325(10) ?
C7A F10A . 1.332(9) ?
C7A F8A . 1.342(10) ?
C7A F8C . 1.350(8) ?
C12A N11A . 1.390(5) ?
C12A C17A . 1.400(5) ?
C12A C13A . 1.415(5) ?
C13A C14A . 1.394(5) ?
C13A C18A . 1.470(5) ?
C14A C15A . 1.360(6) ?
C14A H14A . 0.9300 ?
C15A F15A . 1.375(5) ?
C15A C16A . 1.376(6) ?
C16A C17A . 1.373(6) ?
C16A H16A . 0.9300 ?
C17A H17A . 0.9300 ?
C18A N22A . 1.269(5) ?
C18A O19A . 1.365(5) ?
C20A O19A . 1.436(5) ?
C20A C21A . 1.546(7) ?
C20A H20A . 0.9700 ?
C20A H20B . 0.9700 ?
C21A N22A . 1.469(5) ?
C21A C23A . 1.526(5) ?
C21A H21A . 0.9800 ?
C23A C24A . 1.519(7) ?
C23A C25A . 1.530(6) ?
C23A H23A . 0.9800 ?
C24A H24A . 0.9600 ?
C24A H24B . 0.9600 ?
C24A H24C . 0.9600 ?
C25A H25A . 0.9600 ?
C25A H25B . 0.9600 ?
C25A H25C . 0.9600 ?
N11A H11A . 1.00(6) ?
C2B N1B . 1.331(5) ?
C2B N11B . 1.373(5) ?
C2B C3B . 1.403(5) ?
C3B C4B . 1.369(5) ?
C3B H3B . 0.9300 ?
C4B C5B . 1.395(5) ?
C4B H4B . 0.9300 ?
C5B C6B . 1.361(5) ?
C5B C7B . 1.480(5) ?
C6B N1B . 1.339(5) ?
C6B H6B . 0.9300 ?
C7B F10B . 1.320(9) ?
C7B F8D . 1.310(11) ?
C7B F8B . 1.330(9) ?
C7B F9D . 1.324(11) ?
C7B F9B . 1.336(7) ?
C7B F10D . 1.358(10) ?
C12B N11B . 1.390(5) ?
C12B C17B . 1.394(5) ?
C12B C13B . 1.426(5) ?
C13B C14B . 1.387(5) ?
C13B C18B . 1.470(5) ?
C14B C15B . 1.367(5) ?
C14B H14B . 0.9300 ?
C15B F15B . 1.352(4) ?
C15B C16B . 1.375(6) ?
C16B C17B . 1.383(5) ?
C16B H16B . 0.9300 ?
C17B H17B . 0.9300 ?
C18B N22B . 1.275(5) ?
C18B O19B . 1.354(5) ?
C20B O19B . 1.451(5) ?
C20B C21B . 1.533(6) ?
C20B H20C . 0.9700 ?
C20B H20D . 0.9700 ?
C21B N22B . 1.472(5) ?
C21B C23B . 1.521(6) ?
C21B H21B . 0.9800 ?
C23B C25B . 1.515(6) ?
C23B C24B . 1.514(7) ?
C23B H23B . 0.9800 ?
C24B H24D . 0.9600 ?
C24B H24E . 0.9600 ?
C24B H24F . 0.9600 ?
C25B H25D . 0.9600 ?
C25B H25E . 0.9600 ?
C25B H25F . 0.9600 ?
N11B H11B . 0.94(6) ?

loop_
_geom_hbond_atom_site_label_D
_geom_hbond_atom_site_label_H
_geom_hbond_atom_site_label_A
_geom_hbond_site_symmetry_A
_geom_hbond_distance_DH
_geom_hbond_distance_HA
_geom_hbond_distance_DA
_geom_hbond_angle_DHA
_geom_hbond_publ_flag
N11A H11A N22A . 1.00(6) 1.83(7) 2.667(5) 139(6) y
N11B H11B N22B . 0.95(6) 1.78(7) 2.655(4) 153(5) y
C14A H14A O19A . 0.93 2.37 2.722(4) 102 y
C14B H14B O19B . 0.93 2.38 2.721(4) 102 y
C17A H17A N1A . 0.93 2.33 2.948(5) 124 y
C17B H17B N1B . 0.93 2.31 2.937(5) 124 y
C24B H24F N22B . 0.96 2.60 2.957(6) 102 y

loop_
_geom_torsion_atom_site_label_1
_geom_torsion_atom_site_label_2
_geom_torsion_atom_site_label_3
_geom_torsion_atom_site_label_4
_geom_torsion_site_symmetry_1
_geom_torsion_site_symmetry_2
_geom_torsion_site_symmetry_3
_geom_torsion_site_symmetry_4
_geom_torsion
_geom_torsion_publ_flag
N1A C2A C3A C4A . . . . 4.2(6) ?
N11A C2A C3A C4A . . . . -176.8(4) ?
C2A C3A C4A C5A . . . . -0.3(7) ?
C3A C4A C5A C6A . . . . -3.3(6) ?
C3A C4A C5A C7A . . . . 176.1(4) ?
C4A C5A C6A N1A . . . . 3.5(6) ?
C7A C5A C6A N1A . . . . -175.9(4) ?
C6A C5A C7A F10C . . . . -15.8(17) ?
C4A C5A C7A F10C . . . . 164.9(16) ?
C6A C5A C7A F9C . . . . 109.5(13) ?
C4A C5A C7A F9C . . . . -69.8(13) ?
C6A C5A C7A F9A . . . . 128.5(12) ?
C4A C5A C7A F9A . . . . -50.8(13) ?
C6A C5A C7A F10A . . . . 11.1(14) ?
C4A C5A C7A F10A . . . . -168.2(13) ?
C6A C5A C7A F8A . . . . -110.4(15) ?
C4A C5A C7A F8A . . . . 70.2(16) ?
C6A C5A C7A F8C . . . . -133.6(11) ?
C4A C5A C7A F8C . . . . 47.1(11) ?
N11A C12A C13A C14A . . . . -179.4(3) ?
C17A C12A C13A C14A . . . . 1.8(5) ?
N11A C12A C13A C18A . . . . 3.3(5) ?
C17A C12A C13A C18A . . . . -175.5(3) ?
C12A C13A C14A C15A . . . . -0.3(5) ?
C18A C13A C14A C15A . . . . 177.1(4) ?
C13A C14A C15A F15A . . . . 179.3(3) ?
C13A C14A C15A C16A . . . . -1.4(6) ?
C14A C15A C16A C17A . . . . 1.5(7) ?
F15A C15A C16A C17A . . . . -179.2(4) ?
C15A C16A C17A C12A . . . . 0.1(6) ?
N11A C12A C17A C16A . . . . 179.5(4) ?
C13A C12A C17A C16A . . . . -1.7(6) ?
C14A C13A C18A N22A . . . . -179.1(4) ?
C12A C13A C18A N22A . . . . -1.8(6) ?
C14A C13A C18A O19A . . . . 0.7(5) ?
C12A C13A C18A O19A . . . . 178.0(3) ?
O19A C20A C21A N22A . . . . 7.1(4) ?
O19A C20A C21A C23A . . . . 129.7(4) ?
N22A C21A C23A C24A . . . . -57.9(5) ?
C20A C21A C23A C24A . . . . -175.5(4) ?
N22A C21A C23A C25A . . . . 178.7(4) ?
C20A C21A C23A C25A . . . . 61.1(5) ?
N11A C2A N1A C6A . . . . 176.9(4) ?
C3A C2A N1A C6A . . . . -4.1(6) ?
C5A C6A N1A C2A . . . . 0.2(6) ?
N1A C2A N11A C12A . . . . -5.4(6) ?
C3A C2A N11A C12A . . . . 175.6(4) ?
C17A C12A N11A C2A . . . . -3.5(7) ?
C13A C12A N11A C2A . . . . 177.8(4) ?
O19A C18A N22A C21A . . . . -0.3(4) ?
C13A C18A N22A C21A . . . . 179.5(3) ?
C23A C21A N22A C18A . . . . -128.5(4) ?
C20A C21A N22A C18A . . . . -4.3(4) ?
N22A C18A O19A C20A . . . . 5.2(5) ?
C13A C18A O19A C20A . . . . -174.6(3) ?
C21A C20A O19A C18A . . . . -7.3(4) ?
N1B C2B C3B C4B . . . . -3.9(6) ?
N11B C2B C3B C4B . . . . 176.3(4) ?
C2B C3B C4B C5B . . . . 0.5(6) ?
C3B C4B C5B C6B . . . . 2.8(6) ?
C3B C4B C5B C7B . . . . -176.8(4) ?
C4B C5B C6B N1B . . . . -3.3(6) ?
C7B C5B C6B N1B . . . . 176.4(4) ?
C6B C5B C7B F10B . . . . 119.3(10) ?
C4B C5B C7B F10B . . . . -61.1(11) ?
C6B C5B C7B F8D . . . . 21.8(14) ?
C4B C5B C7B F8D . . . . -158.6(14) ?
C6B C5B C7B F8B . . . . -5.7(13) ?
C4B C5B C7B F8B . . . . 173.9(12) ?
C6B C5B C7B F9D . . . . -101.9(16) ?
C4B C5B C7B F9D . . . . 77.7(16) ?
C6B C5B C7B F9B . . . . -121.2(8) ?
C4B C5B C7B F9B . . . . 58.5(8) ?
C6B C5B C7B F10D . . . . 139.2(12) ?
C4B C5B C7B F10D . . . . -41.1(13) ?
N11B C12B C13B C14B . . . . 178.1(3) ?
C17B C12B C13B C14B . . . . -2.2(5) ?
N11B C12B C13B C18B . . . . -5.3(5) ?
C17B C12B C13B C18B . . . . 174.4(3) ?
C12B C13B C14B C15B . . . . 0.8(5) ?
C18B C13B C14B C15B . . . . -175.9(4) ?
C13B C14B C15B F15B . . . . -179.9(4) ?
C13B C14B C15B C16B . . . . 1.5(6) ?
F15B C15B C16B C17B . . . . 179.0(4) ?
C14B C15B C16B C17B . . . . -2.3(7) ?
C15B C16B C17B C12B . . . . 0.8(6) ?
N11B C12B C17B C16B . . . . -179.0(4) ?
C13B C12B C17B C16B . . . . 1.4(6) ?
C14B C13B C18B N22B . . . . 175.4(4) ?
C12B C13B C18B N22B . . . . -1.3(6) ?
C14B C13B C18B O19B . . . . -1.7(5) ?
C12B C13B C18B O19B . . . . -178.4(3) ?
O19B C20B C21B N22B . . . . 13.1(4) ?
O19B C20B C21B C23B . . . . 137.1(4) ?
N22B C21B C23B C25B . . . . -179.2(3) ?
C20B C21B C23B C25B . . . . 62.3(5) ?
N22B C21B C23B C24B . . . . -55.7(5) ?
C20B C21B C23B C24B . . . . -174.2(4) ?
N11B C2B N1B C6B . . . . -176.6(4) ?
C3B C2B N1B C6B . . . . 3.6(6) ?
C5B C6B N1B C2B . . . . 0.1(6) ?
N1B C2B N11B C12B . . . . 0.4(6) ?
C3B C2B N11B C12B . . . . -179.8(4) ?
C17B C12B N11B C2B . . . . 0.6(6) ?
C13B C12B N11B C2B . . . . -179.7(4) ?
O19B C18B N22B C21B . . . . 3.3(5) ?
C13B C18B N22B C21B . . . . -173.8(3) ?
C23B C21B N22B C18B . . . . -135.2(4) ?
C20B C21B N22B C18B . . . . -10.2(4) ?
N22B C18B O19B C20B . . . . 5.7(5) ?
C13B C18B O19B C20B . . . . -176.9(3) ?
C21B C20B O19B C18B . . . . -11.5(4) ?
